data_7013037
loop_
_publ_author_name
'Carmen Soria Alvarez'
'Alan Bashall'
'Andrew D. Bond'
'Dale Cave'
'Eil\'is A. Harron'
'Richard A. Layfield'
'Marta E. G. Mosquera'
'Mary McPartlin'
'Jeremy M. Rawson'
'Paul T. Wood'
'Dominic S. Wright'

_publ_section_title
;
 Applications of manganocene in the synthesis of Mn(II) amide and imide
 cages
;
_journal_issue 15
_journal_name_full 'Dalton Trans.'
_journal_page_first 3002
_journal_page_last 3008
_journal_paper_doi 10.1039/b303727b
_journal_year 2003
_chemical_formula_sum 'C110 H128 Mn8 N24 O16'
_chemical_formula_weight 2481.88
_chemical_name_systematic
; 
? 
;
_space_group_IT_number 88
_symmetry_cell_setting tetragonal
_symmetry_space_group_name_Hall '-I 4ad'
_symmetry_space_group_name_H-M 'I 41/a :2'
_atom_sites_solution_hydrogens geom
_atom_sites_solution_primary direct
_atom_sites_solution_secondary difmap
_audit_creation_method SHELXL-97
_cell_angle_alpha 90.00
_cell_angle_beta 90.00
_cell_angle_gamma 90.00
_cell_formula_units_Z 4
_cell_length_a 24.3007(12)
_cell_length_b 24.3007(12)
_cell_length_c 20.5467(11)
_cell_measurement_reflns_used 8109
_cell_measurement_temperature 180(2)
_cell_measurement_theta_max 22.46
_cell_measurement_theta_min 1.02
_cell_volume 12133.3(11)
_computing_cell_refinement 'HKL Scalepack (Otwinowski & Minor 1997)'
_computing_data_collection 'Collect (Nonius BV, 1997-2000)'
_computing_data_reduction
;
HKL Denzo and Scalepack (Otwinowski & Minor 1997)
;
_computing_molecular_graphics 'Bruker SHELXTL'
_computing_publication_material 'Bruker SHELXTL'
_computing_structure_refinement 'SHELXL-93 (Sheldrick, 1993)'
_computing_structure_solution teXsan
_diffrn_ambient_temperature 180(2)
_diffrn_detector_area_resol_mean 9
_diffrn_measurement_device '95mm CCD camera on \k-goniostat'
_diffrn_measurement_device_type KappaCCD
_diffrn_measurement_method CCD
_diffrn_radiation_monochromator 'horizonally mounted graphite crystal'
_diffrn_radiation_source 'fine-focus sealed tube'
_diffrn_radiation_type MoK\a
_diffrn_radiation_wavelength 0.71069
_diffrn_reflns_av_R_equivalents 0.1047
_diffrn_reflns_av_sigmaI/netI 0.0946
_diffrn_reflns_limit_h_max 26
_diffrn_reflns_limit_h_min -26
_diffrn_reflns_limit_k_max 26
_diffrn_reflns_limit_k_min -19
_diffrn_reflns_limit_l_max 22
_diffrn_reflns_limit_l_min -20
_diffrn_reflns_number 13230
_diffrn_reflns_theta_max 22.45
_diffrn_reflns_theta_min 3.52
_exptl_absorpt_coefficient_mu 0.873
_exptl_absorpt_correction_T_max 0.902
_exptl_absorpt_correction_T_min 0.835
_exptl_absorpt_correction_type multi-scan
_exptl_absorpt_process_details
;
multi-scan from symmetry-related measurements (Blessing 1995)
;
_exptl_crystal_density_diffrn 1.359
_exptl_crystal_density_method 'not measured'
_exptl_crystal_F_000 5136
_exptl_crystal_size_max 0.12
_exptl_crystal_size_mid 0.12
_exptl_crystal_size_min 0.12
_refine_diff_density_max 0.489
_refine_diff_density_min -0.347
_refine_diff_density_rms 0.079
_refine_ls_extinction_method none
_refine_ls_goodness_of_fit_all 1.027
_refine_ls_goodness_of_fit_obs 1.110
_refine_ls_matrix_type full
_refine_ls_number_parameters 336
_refine_ls_number_reflns 3934
_refine_ls_number_restraints 60
_refine_ls_restrained_S_all 1.336
_refine_ls_restrained_S_obs 1.181
_refine_ls_R_factor_all 0.1067
_refine_ls_R_factor_obs 0.0592
_refine_ls_shift/esd_max -0.537
_refine_ls_shift/esd_mean 0.063
_refine_ls_structure_factor_coef Fsqd
_refine_ls_weighting_details 'w=1/[\s^2^(Fo^2^)+(0.0735P)^2^+40.6535P] where P=(Fo^2^+2Fc^2^)/3'
_refine_ls_weighting_scheme calc
_refine_ls_wR_factor_all 0.2008
_refine_ls_wR_factor_obs 0.1402
_reflns_number_gt 2725
_reflns_number_total 3934
_reflns_threshold_expression >2sigma(I)
_cod_data_source_file b303727b.txt
_cod_data_source_block dw0122
_cod_depositor_comments
;
The following automatic conversions were performed:
'_symmetry_cell_setting' value 'Tetragonal' changed to 'tetragonal'
according to '/home/saulius/struct/CIF-dictionaries/cif_core.dic'
dictionary named 'cif_core.dic' version 2.4.1 from
2010-06-29.

'_exptl_absorpt_correction_type' value 'multiscan' changed to
'multi-scan' according to
'/home/saulius/struct/CIF-dictionaries/cif_core.dic' dictionary named
'cif_core.dic' version 2.4.1 from 2010-06-29.

Automatic conversion script
Id: cif_fix_enum 1527 2010-12-29 10:47:43Z saulius 

The following automatic conversions were performed:

'_refine_ls_weighting_scheme' value 'calc
w=1/[\s^2^(Fo^2^)+(0.0735P)^2^+40.6535P] where P=(Fo^2^+2Fc^2^)/3'
was changed to 'calc'. New tag '_refine_ls_weighting_details' was
created. The value of the new tag was set to
'w=1/[\s^2^(Fo^2^)+(0.0735P)^2^+40.6535P] where P=(Fo^2^+2Fc^2^)/3'.

Automatic conversion script
Id: cif_fix_values 3143 2015-03-26 13:38:13Z robertas 
;
_cod_original_sg_symbol_H-M I4(1)/a
_cod_database_code 7013037

loop_
_symmetry_equiv_pos_as_xyz
'x, y, z'
'-x, -y+1/2, z'
'-y+3/4, x+1/4, z+1/4'
'y+1/4, -x+1/4, z+1/4'
'x+1/2, y+1/2, z+1/2'
'-x+1/2, -y+1, z+1/2'
'-y+5/4, x+3/4, z+3/4'
'y+3/4, -x+3/4, z+3/4'
'-x, -y, -z'
'x, y-1/2, -z'
'y-3/4, -x-1/4, -z-1/4'
'-y-1/4, x-1/4, -z-1/4'
'-x+1/2, -y+1/2, -z+1/2'
'x+1/2, y, -z+1/2'
'y-1/4, -x+1/4, -z+1/4'
'-y+1/4, x+1/4, -z+1/4'

loop_
_atom_site_aniso_label
_atom_site_aniso_U_11
_atom_site_aniso_U_22
_atom_site_aniso_U_33
_atom_site_aniso_U_23
_atom_site_aniso_U_13
_atom_site_aniso_U_12
Mn1 0.0307(5) 0.0291(5) 0.0283(5) 0.0000(4) 0.0001(4) 0.0001(4)
Mn2 0.0311(6) 0.0369(6) 0.0539(7) -0.0016(5) -0.0048(5) -0.0024(4)
N1 0.030(3) 0.031(3) 0.029(3) -0.002(2) -0.001(2) 0.000(2)
N2 0.033(3) 0.050(3) 0.039(3) -0.003(3) 0.006(3) -0.004(3)
N3 0.049(3) 0.042(3) 0.041(3) -0.008(3) -0.013(3) 0.002(3)
N4 0.033(4) 0.070(4) 0.074(4) 0.005(4) -0.019(3) -0.003(3)
N5 0.034(3) 0.039(3) 0.043(3) -0.021(3) 0.000(3) 0.001(2)
N6 0.027(3) 0.040(3) 0.032(3) -0.006(2) 0.005(2) -0.003(2)
O3 0.115(5) 0.072(4) 0.067(4) -0.028(3) -0.035(4) 0.015(4)
O4 0.068(5) 0.149(7) 0.148(7) -0.011(6) -0.059(5) 0.016(5)
O5 0.052(3) 0.071(4) 0.086(4) -0.052(3) 0.007(3) -0.004(3)
O6 0.053(3) 0.074(4) 0.055(3) -0.027(3) 0.026(3) -0.019(3)
C1 0.055(5) 0.042(5) 0.119(8) 0.004(5) 0.017(6) 0.002(4)
C2 0.066(6) 0.060(5) 0.083(6) 0.004(5) 0.009(5) -0.028(5)
C3 0.061(7) 0.068(6) 0.133(10) 0.016(6) 0.034(7) 0.008(6)
C4 0.029(5) 0.104(9) 0.177(12) 0.066(9) 0.010(7) -0.003(5)
C5 0.107(9) 0.083(7) 0.087(7) 0.003(6) 0.000(7) -0.066(7)
C11 0.038(4) 0.045(4) 0.050(4) 0.004(4) -0.011(4) -0.003(3)
C13 0.049(6) 0.082(7) 0.114(8) 0.018(6) -0.039(6) 0.002(5)
C14 0.078(7) 0.075(6) 0.093(7) -0.005(5) -0.053(6) -0.003(5)
C15 0.081(6) 0.054(5) 0.056(5) -0.008(4) -0.019(5) -0.003(5)
C17 0.185(12) 0.118(9) 0.074(7) -0.048(7) -0.059(7) 0.020(8)
C18 0.064(8) 0.235(17) 0.187(14) 0.001(13) -0.045(9) 0.060(10)
C21 0.034(4) 0.033(4) 0.026(3) -0.001(3) -0.006(3) 0.005(3)
C23 0.046(4) 0.046(4) 0.050(4) -0.027(4) -0.008(4) 0.006(4)
C24 0.042(4) 0.060(5) 0.053(4) -0.026(4) 0.011(4) 0.001(4)
C25 0.038(4) 0.045(4) 0.040(4) -0.009(3) 0.002(3) -0.003(3)
C27 0.050(5) 0.066(5) 0.126(8) -0.060(5) 0.010(5) -0.016(4)
C28 0.069(6) 0.137(9) 0.100(7) -0.056(7) 0.060(6) -0.035(6)
C1S 0.113(13) 0.214(17) 0.230(18) 0.000 0.000 -0.096(14)
C2S 0.148(13) 0.266(17) 0.271(18) -0.063(15) 0.022(13) -0.074(13)
C3S 0.241(20) 0.349(23) 0.373(23) 0.020(19) -0.045(18) -0.036(18)
C4S 0.153(16) 0.196(18) 0.207(18) 0.000 0.000 -0.023(15)
C1T 0.302(19) 0.318(20) 0.155(14) -0.021(14) 0.145(14) 0.038(16)
C2T 0.225(16) 0.279(17) 0.156(13) 0.006(12) 0.152(13) 0.035(14)
C3T 0.285(18) 0.252(18) 0.153(13) -0.010(13) 0.136(13) 0.008(15)
C4T 0.281(18) 0.261(18) 0.187(15) -0.039(15) 0.082(14) 0.013(16)
C5T 0.258(18) 0.255(18) 0.208(16) -0.006(14) 0.088(15) 0.008(16)
C6T 0.255(17) 0.188(14) 0.166(13) -0.010(12) 0.084(13) -0.044(14)

loop_
_atom_site_label
_atom_site_type_symbol
_atom_site_fract_x
_atom_site_fract_y
_atom_site_fract_z
_atom_site_U_iso_or_equiv
_atom_site_thermal_displace_type
_atom_site_occupancy
_atom_site_calc_flag
_atom_site_refinement_flags
_atom_site_disorder_group
Mn1 Mn 0.07655(3) -0.25338(4) -0.07976(4) 0.0293(3) Uani 1 d . .
Mn2 Mn 0.10483(4) -0.12243(4) -0.05343(5) 0.0406(3) Uani 1 d . .
N1 N 0.0376(2) -0.1768(2) -0.0764(2) 0.0301(11) Uani 1 d . .
N2 N 0.1596(2) -0.2305(2) -0.0753(2) 0.0406(13) Uani 1 d . .
H2 H 0.1791(2) -0.2348(2) -0.1110(2) 0.049 Uiso 1 calc R .
N3 N 0.1571(2) -0.1713(2) 0.0114(3) 0.0441(14) Uani 1 d . .
N4 N 0.2375(2) -0.2265(3) -0.0105(3) 0.059(2) Uani 1 d . .
N5 N 0.0226(2) -0.1145(2) 0.0058(2) 0.0387(13) Uani 1 d . .
N6 N -0.0452(2) -0.1840(2) -0.0164(2) 0.0331(12) Uani 1 d . .
O3 O 0.1485(3) -0.1174(2) 0.0982(3) 0.085(2) Uani 1 d . .
O4 O 0.3104(3) -0.2207(4) 0.0594(4) 0.122(3) Uani 1 d . .
O5 O 0.0060(2) -0.0527(2) 0.0885(3) 0.070(2) Uani 1 d . .
O6 O -0.1224(2) -0.1915(2) 0.0404(2) 0.0608(14) Uani 1 d . .
C1 C 0.1113(3) -0.0301(3) -0.1038(5) 0.072(3) Uani 1 d . .
H1 H 0.0806(3) -0.0061(3) -0.0991(5) 0.087 Uiso 1 calc R .
C2 C 0.1203(4) -0.0661(4) -0.1536(4) 0.069(2) Uani 1 d . .
H2A H 0.0963(4) -0.0714(4) -0.1896(4) 0.083 Uiso 1 calc R .
C3 C 0.1671(5) -0.0925(4) -0.1445(6) 0.087(3) Uani 1 d . .
H3 H 0.1815(5) -0.1196(4) -0.1731(6) 0.105 Uiso 1 calc R .
C4 C 0.1914(4) -0.0757(5) -0.0898(8) 0.103(4) Uani 1 d . .
H4 H 0.2257(4) -0.0884(5) -0.0734(8) 0.124 Uiso 1 calc R .
C5 C 0.1565(5) -0.0354(4) -0.0602(5) 0.093(3) Uani 1 d . .
H5 H 0.1623(5) -0.0164(4) -0.0203(5) 0.111 Uiso 1 calc R .
C11 C 0.1853(3) -0.2102(3) -0.0240(3) 0.044(2) Uani 1 d . .
C13 C 0.2592(3) -0.2068(4) 0.0425(5) 0.082(3) Uani 1 d . .
C14 C 0.2327(4) -0.1711(4) 0.0853(5) 0.082(3) Uani 1 d . .
H14 H 0.2490(4) -0.1592(4) 0.1248(5) 0.099 Uiso 1 calc R .
C15 C 0.1809(4) -0.1542(3) 0.0660(4) 0.064(2) Uani 1 d . .
C17 C 0.1685(5) -0.0958(5) 0.1595(5) 0.126(5) Uani 1 d . .
H17A H 0.1402(15) -0.0725(30) 0.1792(22) 0.189 Uiso 1 calc R .
H17B H 0.2018(22) -0.0740(31) 0.1518(7) 0.189 Uiso 1 calc R .
H17C H 0.1771(35) -0.1264(5) 0.1889(16) 0.189 Uiso 1 calc R .
C18 C 0.3375(5) -0.2573(7) 0.0155(8) 0.162(6) Uani 1 d . .
H18A H 0.3181(30) -0.2926(17) 0.0148(44) 0.243 Uiso 1 calc R .
H18B H 0.3755(16) -0.2630(40) 0.0299(34) 0.243 Uiso 1 calc R .
H18C H 0.3375(43) -0.2413(23) -0.0283(15) 0.243 Uiso 1 calc R .
C21 C 0.0043(2) -0.1595(2) -0.0290(3) 0.0309(14) Uani 1 d . .
C23 C -0.0093(3) -0.0967(3) 0.0530(3) 0.047(2) Uani 1 d . .
C24 C -0.0599(3) -0.1193(3) 0.0696(3) 0.052(2) Uani 1 d . .
H24 H -0.0820(3) -0.1052(3) 0.1039(3) 0.062 Uiso 1 calc R .
C25 C -0.0752(3) -0.1632(3) 0.0329(3) 0.041(2) Uani 1 d . .
C27 C 0.0544(3) -0.0227(3) 0.0683(5) 0.081(3) Uani 1 d . .
H27A H 0.0612(15) 0.0077(16) 0.0986(18) 0.121 Uiso 1 calc R .
H27B H 0.0487(10) -0.0079(21) 0.0244(13) 0.121 Uiso 1 calc R .
H27C H 0.0863(6) -0.0475(7) 0.0680(29) 0.121 Uiso 1 calc R .
C28 C -0.1597(4) -0.1722(4) 0.0902(5) 0.102(4) Uani 1 d . .
H28A H -0.1910(16) -0.1974(18) 0.0936(26) 0.153 Uiso 1 calc R .
H28B H -0.1729(24) -0.1353(14) 0.0788(18) 0.153 Uiso 1 calc R .
H28C H -0.1403(10) -0.1706(29) 0.1321(8) 0.153 Uiso 1 calc R .
C1S C 0.0000 -0.2500 -0.3951(13) 0.186(9) Uani 1 d SU .
C2S C -0.0272(8) -0.1894(10) -0.4187(13) 0.229(9) Uani 1 d U .
C3S C -0.0153(13) -0.1926(14) -0.4950(20) 0.321(15) Uani 1 d U .
C4S C 0.0000 -0.2500 -0.5032(14) 0.185(10) Uani 1 d SU .
C1T C 0.2732(6) 0.1333(8) -0.1883(7) 0.258(11) Uani 1 d GU .
H1T H 0.3046(6) 0.1517(8) -0.1713(7) 0.310 Uiso 0.83 calc PR .
C2T C 0.2345(9) 0.1624(5) -0.2244(8) 0.220(9) Uani 1 d GU .
H2T H 0.2394(13) 0.2006(5) -0.2320(12) 0.264 Uiso 0.83 calc PR .
C3T C 0.1886(7) 0.1355(9) -0.2492(6) 0.230(10) Uani 1 d GU .
H3T H 0.1622(10) 0.1553(13) -0.2739(8) 0.276 Uiso 0.83 calc PR .
C4T C 0.1814(6) 0.0795(9) -0.2380(7) 0.243(10) Uani 1 d GU .
H4T H 0.1501(7) 0.0611(14) -0.2550(10) 0.291 Uiso 0.83 calc PR .
C5T C 0.2202(9) 0.0505(5) -0.2019(8) 0.241(10) Uani 1 d GU .
H5T H 0.2152(13) 0.0122(5) -0.1943(12) 0.289 Uiso 0.83 calc PR .
C6T C 0.2660(7) 0.0774(8) -0.1771(6) 0.203(8) Uani 1 d GU .
H6T H 0.2925(9) 0.0575(12) -0.1524(8) 0.244 Uiso 0.83 calc PR .

loop_
_atom_type_symbol
_atom_type_description
_atom_type_scat_dispersion_real
_atom_type_scat_dispersion_imag
_atom_type_scat_source
C C 0.0033 0.0016 'International Tables Vol C Tables 4.2.6.8 and 6.1.1.4'
H H 0.0000 0.0000 'International Tables Vol C Tables 4.2.6.8 and 6.1.1.4'
N N 0.0061 0.0033 'International Tables Vol C Tables 4.2.6.8 and 6.1.1.4'
O O 0.0106 0.0060 'International Tables Vol C Tables 4.2.6.8 and 6.1.1.4'
Mn Mn 0.3368 0.7283 'International Tables Vol C Tables 4.2.6.8 and 6.1.1.4'

loop_
_geom_angle_atom_site_label_1
_geom_angle_atom_site_label_2
_geom_angle_atom_site_label_3
_geom_angle
_geom_angle_site_symmetry_1
_geom_angle_site_symmetry_3
_geom_angle_publ_flag
N1 Mn1 N2 101.4(2) . . ?
N1 Mn1 N1 111.4(2) . 11_655 ?
N2 Mn1 N1 100.5(2) . 11_655 ?
N1 Mn1 N6 116.8(2) . 2_545 ?
N2 Mn1 N6 120.3(2) . 2_545 ?
N1 Mn1 N6 105.2(2) 11_655 2_545 ?
N1 Mn1 Mn1 39.85(13) . 12 ?
N2 Mn1 Mn1 113.33(15) . 12 ?
N1 Mn1 Mn1 71.81(13) 11_655 12 ?
N6 Mn1 Mn1 125.59(13) 2_545 12 ?
N1 Mn1 Mn1 103.73(13) . 11_655 ?
N2 Mn1 Mn1 138.76(15) . 11_655 ?
N1 Mn1 Mn1 39.54(13) 11_655 11_655 ?
N6 Mn1 Mn1 75.18(13) 2_545 11_655 ?
Mn1 Mn1 Mn1 70.57(3) 12 11_655 ?
N1 Mn2 N3 103.9(2) . . ?
N1 Mn2 N5 61.2(2) . . ?
N3 Mn2 N5 102.9(2) . . ?
N1 Mn2 C5 154.3(3) . . ?
N3 Mn2 C5 101.7(3) . . ?
N5 Mn2 C5 113.1(3) . . ?
N1 Mn2 C4 148.2(4) . . ?
N3 Mn2 C4 86.5(3) . . ?
N5 Mn2 C4 146.4(4) . . ?
C5 Mn2 C4 33.5(3) . . ?
N1 Mn2 C1 120.8(3) . . ?
N3 Mn2 C1 135.1(3) . . ?
N5 Mn2 C1 101.3(2) . . ?
C5 Mn2 C1 33.5(3) . . ?
C4 Mn2 C1 54.0(3) . . ?
N1 Mn2 C3 118.1(3) . . ?
N3 Mn2 C3 105.1(3) . . ?
N5 Mn2 C3 151.0(3) . . ?
C5 Mn2 C3 53.3(3) . . ?
C4 Mn2 C3 30.8(3) . . ?
C1 Mn2 C3 52.3(3) . . ?
N1 Mn2 C2 105.6(2) . . ?
N3 Mn2 C2 135.3(3) . . ?
N5 Mn2 C2 120.6(3) . . ?
C5 Mn2 C2 53.7(3) . . ?
C4 Mn2 C2 51.7(3) . . ?
C1 Mn2 C2 31.8(3) . . ?
C3 Mn2 C2 30.5(3) . . ?
C21 N1 Mn1 125.4(4) . . ?
C21 N1 Mn1 114.7(4) . 12 ?
Mn1 N1 Mn1 100.6(2) . 12 ?
C21 N1 Mn2 96.1(3) . . ?
Mn1 N1 Mn2 102.1(2) . . ?
Mn1 N1 Mn2 118.5(2) 12 . ?
C11 N2 Mn1 126.1(4) . . ?
C15 N3 C11 116.3(6) . . ?
C15 N3 Mn2 126.7(5) . . ?
C11 N3 Mn2 109.9(4) . . ?
C13 N4 C11 116.3(7) . . ?
C23 N5 C21 116.9(5) . . ?
C23 N5 Mn2 155.7(4) . . ?
C21 N5 Mn2 86.6(3) . . ?
C21 N6 C25 117.2(5) . . ?
C21 N6 Mn1 120.5(4) . 2_545 ?
C25 N6 Mn1 122.0(4) . 2_545 ?
C15 O3 C17 117.8(7) . . ?
C13 O4 C18 115.1(9) . . ?
C23 O5 C27 118.0(5) . . ?
C25 O6 C28 116.7(6) . . ?
C2 C1 C5 106.9(8) . . ?
C2 C1 Mn2 75.1(5) . . ?
C5 C1 Mn2 72.8(5) . . ?
C1 C2 C3 110.1(9) . . ?
C1 C2 Mn2 73.1(5) . . ?
C3 C2 Mn2 75.4(6) . . ?
C4 C3 C2 110.7(10) . . ?
C4 C3 Mn2 74.2(6) . . ?
C2 C3 Mn2 74.1(5) . . ?
C3 C4 C5 107.8(9) . . ?
C3 C4 Mn2 75.0(6) . . ?
C5 C4 Mn2 71.7(4) . . ?
C4 C5 C1 104.5(9) . . ?
C4 C5 Mn2 74.8(5) . . ?
C1 C5 Mn2 73.6(4) . . ?
N4 C11 N2 119.8(6) . . ?
N4 C11 N3 124.0(6) . . ?
N2 C11 N3 116.2(6) . . ?
N4 C13 C14 124.6(7) . . ?
N4 C13 O4 120.1(10) . . ?
C14 C13 O4 115.2(9) . . ?
C13 C14 C15 115.2(8) . . ?
O3 C15 N3 111.4(7) . . ?
O3 C15 C14 125.5(8) . . ?
N3 C15 C14 123.1(8) . . ?
N1 C21 N6 122.3(5) . . ?
N1 C21 N5 115.6(5) . . ?
N6 C21 N5 122.0(5) . . ?
N5 C23 O5 119.8(6) . . ?
N5 C23 C24 124.9(6) . . ?
O5 C23 C24 115.3(6) . . ?
C25 C24 C23 114.7(6) . . ?
C24 C25 N6 124.2(6) . . ?
C24 C25 O6 124.8(6) . . ?
N6 C25 O6 110.9(5) . . ?
C2S C1S C2S 146.6(27) . 2_545 ?
C3S C2S C1S 99.7(21) . . ?
C4S C3S C2S 102.0(28) . . ?
C3S C4S C3S 166.8(44) . 2_545 ?
C2T C1T C6T 120.0 . . ?
C3T C2T C1T 120.0 . . ?
C2T C3T C4T 120.0 . . ?
C5T C4T C3T 120.0 . . ?
C4T C5T C6T 120.0 . . ?
C5T C6T C1T 120.0 . . ?

loop_
_geom_bond_atom_site_label_1
_geom_bond_atom_site_label_2
_geom_bond_distance
_geom_bond_site_symmetry_2
_geom_bond_publ_flag
Mn1 N1 2.088(5) . ?
Mn1 N2 2.095(5) . ?
Mn1 N1 2.101(5) 11_655 ?
Mn1 N6 2.144(5) 2_545 ?
Mn1 Mn1 3.2234(14) 12 ?
Mn1 Mn1 3.2234(14) 11_655 ?
Mn2 N1 2.154(5) . ?
Mn2 N3 2.190(5) . ?
Mn2 N5 2.347(5) . ?
Mn2 C5 2.464(8) . ?
Mn2 C4 2.504(8) . ?
Mn2 C1 2.475(8) . ?
Mn2 C3 2.515(9) . ?
Mn2 C2 2.500(8) . ?
N1 C21 1.335(7) . ?
N1 Mn1 2.101(5) 12 ?
N2 C11 1.322(8) . ?
N3 C15 1.327(9) . ?
N3 C11 1.376(8) . ?
N4 C13 1.301(11) . ?
N4 C11 1.357(8) . ?
N5 C23 1.317(8) . ?
N5 C21 1.379(7) . ?
N6 C21 1.366(7) . ?
N6 C25 1.346(7) . ?
N6 Mn1 2.144(5) 2_545 ?
O3 C15 1.362(9) . ?
O3 C17 1.448(9) . ?
O4 C13 1.333(10) . ?
O4 C18 1.43(2) . ?
O5 C23 1.347(8) . ?
O5 C27 1.445(9) . ?
O6 C25 1.346(7) . ?
O6 C28 1.445(8) . ?
C1 C2 1.363(11) . ?
C1 C5 1.425(13) . ?
C2 C3 1.319(12) . ?
C3 C4 1.334(14) . ?
C4 C5 1.432(14) . ?
C13 C14 1.393(13) . ?
C14 C15 1.382(11) . ?
C23 C24 1.387(9) . ?
C24 C25 1.358(9) . ?
C1S C2S 1.69(3) . ?
C1S C2S 1.69(3) 2_545 ?
C2S C3S 1.60(4) . ?
C3S C4S 1.45(3) . ?
C4S C3S 1.45(3) 2_545 ?
C1T C2T 1.39 . ?
C1T C6T 1.39 . ?
C2T C3T 1.39 . ?
C3T C4T 1.39 . ?
C4T C5T 1.39 . ?
C5T C6T 1.39 . ?
